data_3000627
loop_
_publ_author_name
'Yosuke Tani'

_journal_name_full 'To be published'
_chemical_formula_sum 'C140 H188 Br2 O22 S2 Si2'
_space_group_name_Hall '-P 1'
_space_group_name_H-M_alt 'P -1'
_cell_angle_alpha 83.559(6)
_cell_angle_beta 80.254(7)
_cell_angle_gamma 79.200(6)
_cell_length_a 12.5208(9)
_cell_length_b 14.4600(9)
_cell_length_c 19.6291(16)
_cell_measurement_temperature 79.00
_cell_volume 3428.6(4)
_diffrn_ambient_temperature 79.00
_diffrn_radiation_probe electron
_diffrn_radiation_type electron
_diffrn_radiation_wavelength 0.02508
_refine_ls_goodness_of_fit_ref 1.186
_refine_ls_R_factor_all 0.2205
_refine_ls_wR_factor_gt 0.3876
_refine_ls_R_factor_gt 0.1704
_refine_ls_wR_factor_ref 0.4086
_cod_database_code 3000627
_cod_hold_until_date 2026-05-21
_cod_depositor_requested_release_date 2026-05-21

loop_
_atom_site_label
_atom_site_fract_x
_atom_site_fract_y
_atom_site_fract_z
? ? ? ?
